data_4072691
loop_
_publ_author_name
'Fei, Zhaofu'
'Zhao, Dongbin'
'Pieraccini, Daniela'
'Ang, Wee Han'
'Geldbach, Tilmann J.'
'Scopelliti, Rosario'
'Chiappe, Cinzia'
'Dyson, Paul J.'

_publ_section_title
;
 Development of Nitrile-Functionalized Ionic Liquids for C&#x2212;C
 Coupling Reactions:&#x00A0; Implication of Carbene and Nanoparticle
 Catalysts
;
_journal_issue 7
_journal_name_full Organometallics
_journal_page_first 1588
_journal_paper_doi 10.1021/om060950e
_journal_volume 26
_journal_year 2007
_chemical_formula_sum 'C11 H15 F6 N4 P'
_chemical_formula_weight 348.24
_chemical_name_systematic
; 
 ? 
;
_space_group_IT_number 2
_symmetry_cell_setting triclinic
_symmetry_space_group_name_Hall '-P 1'
_symmetry_space_group_name_H-M 'P -1'
_atom_sites_solution_hydrogens geom
_atom_sites_solution_primary direct
_atom_sites_solution_secondary difmap
_audit_creation_method SHELXL-97
_cell_angle_alpha 105.391(8)
_cell_angle_beta 93.605(8)
_cell_angle_gamma 94.706(7)
_cell_formula_units_Z 2
_cell_length_a 8.2657(8)
_cell_length_b 8.9473(6)
_cell_length_c 10.6020(10)
_cell_measurement_reflns_used 3394
_cell_measurement_temperature 140(2)
_cell_measurement_theta_max 28.87495
_cell_measurement_theta_min 2.4599
_cell_volume 750.48(12)
_computing_cell_refinement 'Oxford Diffraction CrysAlis RED'
_computing_data_collection 'Oxford Diffraction CrysAlis CCD'
_computing_data_reduction 'Oxford Diffraction CrysAlis RED'
_computing_molecular_graphics 'Bruker SHELXTL'
_computing_publication_material 'Bruker SHELXTL'
_computing_structure_refinement 'SHELXL-97 (Sheldrick, 1997)'
_computing_structure_solution 'SHELXS-97 (Sheldrick, 1990)'
_diffrn_ambient_temperature 140(2)
_diffrn_measured_fraction_theta_full 0.874
_diffrn_measured_fraction_theta_max 0.874
_diffrn_measurement_device_type 'Oxford Diffraction KM4/Sapphire CCD'
_diffrn_measurement_method 'phi and omega scans'
_diffrn_radiation_monochromator graphite
_diffrn_radiation_source 'fine-focus sealed tube'
_diffrn_radiation_type MoK\a
_diffrn_radiation_wavelength 0.71073
_diffrn_reflns_av_R_equivalents 0.0319
_diffrn_reflns_av_sigmaI/netI 0.0336
_diffrn_reflns_limit_h_max 9
_diffrn_reflns_limit_h_min -9
_diffrn_reflns_limit_k_max 10
_diffrn_reflns_limit_k_min -10
_diffrn_reflns_limit_l_max 12
_diffrn_reflns_limit_l_min -12
_diffrn_reflns_number 4470
_diffrn_reflns_theta_full 25.01
_diffrn_reflns_theta_max 25.01
_diffrn_reflns_theta_min 3.25
_exptl_absorpt_coefficient_mu 0.249
_exptl_absorpt_correction_type none
_exptl_crystal_colour colourless
_exptl_crystal_density_diffrn 1.541
_exptl_crystal_density_method 'not measured'
_exptl_crystal_F_000 356
_exptl_crystal_size_max 0.11
_exptl_crystal_size_mid 0.09
_exptl_crystal_size_min 0.08
_refine_diff_density_max 0.454
_refine_diff_density_min -0.341
_refine_diff_density_rms 0.057
_refine_ls_extinction_method none
_refine_ls_goodness_of_fit_ref 1.086
_refine_ls_hydrogen_treatment constr
_refine_ls_matrix_type full
_refine_ls_number_parameters 199
_refine_ls_number_reflns 2315
_refine_ls_number_restraints 0
_refine_ls_restrained_S_all 1.086
_refine_ls_R_factor_all 0.0506
_refine_ls_R_factor_gt 0.0410
_refine_ls_shift/su_max 0.000
_refine_ls_shift/su_mean 0.000
_refine_ls_structure_factor_coef Fsqd
_refine_ls_weighting_details 'calc w=1/[\s^2^(Fo^2^)+(0.0621P)^2^+0.2570P] where P=(Fo^2^+2Fc^2^)/3'
_refine_ls_weighting_scheme calc
_refine_ls_wR_factor_gt 0.1094
_refine_ls_wR_factor_ref 0.1139
_reflns_number_gt 1909
_reflns_number_total 2315
_reflns_threshold_expression >2sigma(I)
_cod_data_source_file om060950esi20061016_050010.cif
_cod_data_source_block 4b_pd229
_cod_depositor_comments
;
The following automatic conversions were performed:

'_symmetry_cell_setting' value 'Triclinic' changed to 'triclinic'
according to /home/saulius/struct/CIF-dictionaries/cif_core.dic
dictionary named 'cif_core.dic' version 2.4.1 from 2010-06-29.

Automatic conversion script
Id: cif_fix_values 1715 2011-07-08 13:25:40Z adriana 
;
_cod_original_cell_volume 750.48(11)
_cod_original_sg_symbol_H-M P-1
_cod_database_code 4072691

loop_
_symmetry_equiv_pos_as_xyz
'x, y, z'
'-x, -y, -z'

loop_
_atom_site_label
_atom_site_type_symbol
_atom_site_fract_x
_atom_site_fract_y
_atom_site_fract_z
_atom_site_U_iso_or_equiv
_atom_site_adp_type
_atom_site_occupancy
_atom_site_symmetry_multiplicity
_atom_site_calc_flag
_atom_site_refinement_flags
P1 P 0.27194(7) 0.17705(7) 0.38027(6) 0.0235(2) Uani 1 1 d .
F1 F 0.3750(2) 0.1430(2) 0.4989(2) 0.0736(7) Uani 1 1 d .
F2 F 0.16213(18) 0.01393(17) 0.35725(17) 0.0449(5) Uani 1 1 d .
F3 F 0.3961(2) 0.0967(2) 0.2828(2) 0.0654(6) Uani 1 1 d .
F4 F 0.1458(2) 0.2597(2) 0.47601(18) 0.0652(6) Uani 1 1 d .
F5 F 0.37865(16) 0.34152(15) 0.40635(16) 0.0376(4) Uani 1 1 d .
F6 F 0.16864(19) 0.21074(18) 0.26071(16) 0.0449(4) Uani 1 1 d .
N1 N 0.1993(2) 0.8907(2) 0.74185(18) 0.0224(5) Uani 1 1 d .
N2 N 0.2543(2) 0.7460(2) 0.55424(18) 0.0188(4) Uani 1 1 d .
N3 N 0.1430(3) 0.7365(3) 0.0624(2) 0.0405(6) Uani 1 1 d .
N4 N 0.3325(6) 1.4292(4) 0.8436(4) 0.0973(14) Uani 1 1 d .
C1 C 0.2154(3) 0.8865(3) 0.6165(2) 0.0203(5) Uani 1 1 d .
H1 H 0.2015 0.9698 0.5782 0.024 Uiso 1 1 calc R
C2 C 0.2618(3) 0.6573(3) 0.6424(2) 0.0228(5) Uani 1 1 d .
H2 H 0.2863 0.5522 0.6242 0.027 Uiso 1 1 calc R
C3 C 0.2278(3) 0.7480(3) 0.7592(2) 0.0242(5) Uani 1 1 d .
H3 H 0.2242 0.7186 0.8388 0.029 Uiso 1 1 calc R
C4 C 0.1476(3) 0.6437(3) 0.1184(2) 0.0288(6) Uani 1 1 d .
C5 C 0.1508(3) 0.5260(3) 0.1917(2) 0.0281(6) Uani 1 1 d .
H5A H 0.2569 0.4817 0.1843 0.034 Uiso 1 1 calc R
H5B H 0.0642 0.4402 0.1516 0.034 Uiso 1 1 calc R
C6 C 0.1259(3) 0.5921(3) 0.3378(2) 0.0229(5) Uani 1 1 d .
H6A H 0.0324 0.6554 0.3458 0.027 Uiso 1 1 calc R
H6B H 0.0997 0.5050 0.3768 0.027 Uiso 1 1 calc R
C7 C 0.2771(3) 0.6924(3) 0.4132(2) 0.0203(5) Uani 1 1 d .
H7A H 0.3722 0.6314 0.4008 0.024 Uiso 1 1 calc R
H7B H 0.2991 0.7837 0.3784 0.024 Uiso 1 1 calc R
C8 C 0.3745(4) 1.3234(4) 0.8697(3) 0.0538(9) Uani 1 1 d .
C9 C 0.4225(3) 1.1877(3) 0.9073(4) 0.0542(10) Uani 1 1 d .
H9A H 0.5099 1.2216 0.9802 0.065 Uiso 1 1 calc R
H9B H 0.4676 1.1176 0.8320 0.065 Uiso 1 1 calc R
C10 C 0.2819(4) 1.0974(3) 0.9503(3) 0.0388(7) Uani 1 1 d .
H10A H 0.3252 1.0146 0.9846 0.047 Uiso 1 1 calc R
H10B H 0.2340 1.1690 1.0231 0.047 Uiso 1 1 calc R
C11 C 0.1491(3) 1.0238(3) 0.8421(2) 0.0330(6) Uani 1 1 d .
H11A H 0.0527 0.9876 0.8811 0.040 Uiso 1 1 calc R
H11B H 0.1165 1.1036 0.7990 0.040 Uiso 1 1 calc R

loop_
_atom_site_aniso_label
_atom_site_aniso_U_11
_atom_site_aniso_U_22
_atom_site_aniso_U_33
_atom_site_aniso_U_23
_atom_site_aniso_U_13
_atom_site_aniso_U_12
P1 0.0186(3) 0.0232(4) 0.0286(4) 0.0081(3) 0.0014(3) -0.0003(2)
F1 0.0603(12) 0.0789(13) 0.0893(16) 0.0633(12) -0.0503(11) -0.0401(10)
F2 0.0371(9) 0.0332(9) 0.0641(12) 0.0233(8) -0.0210(8) -0.0129(7)
F3 0.0374(9) 0.0564(11) 0.0846(15) -0.0165(10) 0.0208(9) 0.0099(8)
F4 0.0411(10) 0.0792(13) 0.0542(12) -0.0180(10) 0.0267(9) -0.0131(9)
F5 0.0250(7) 0.0258(8) 0.0596(11) 0.0098(7) 0.0009(7) -0.0039(6)
F6 0.0416(9) 0.0472(10) 0.0497(11) 0.0282(8) -0.0145(8) -0.0085(7)
N1 0.0178(9) 0.0284(11) 0.0180(10) 0.0020(8) 0.0015(8) -0.0001(8)
N2 0.0179(9) 0.0213(9) 0.0160(10) 0.0038(8) 0.0012(7) 0.0003(7)
N3 0.0544(15) 0.0472(15) 0.0218(13) 0.0101(11) 0.0082(11) 0.0093(11)
N4 0.185(4) 0.0440(19) 0.070(2) 0.0245(18) 0.030(3) 0.010(2)
C1 0.0180(11) 0.0221(12) 0.0201(12) 0.0056(9) -0.0017(9) 0.0003(9)
C2 0.0208(11) 0.0235(12) 0.0245(13) 0.0087(10) 0.0005(9) -0.0013(9)
C3 0.0216(11) 0.0320(14) 0.0202(13) 0.0111(10) -0.0003(9) -0.0027(9)
C4 0.0301(13) 0.0369(15) 0.0149(13) -0.0009(11) 0.0026(10) 0.0032(11)
C5 0.0323(13) 0.0282(13) 0.0203(13) 0.0024(10) -0.0014(10) -0.0003(10)
C6 0.0219(11) 0.0288(12) 0.0172(12) 0.0059(10) -0.0001(9) 0.0003(9)
C7 0.0218(11) 0.0231(12) 0.0155(12) 0.0042(9) 0.0027(9) 0.0016(9)
C8 0.068(2) 0.0297(17) 0.061(2) 0.0042(15) 0.0271(18) -0.0033(15)
C9 0.0283(15) 0.0322(16) 0.087(3) -0.0060(16) -0.0056(15) 0.0004(12)
C10 0.0598(18) 0.0258(14) 0.0260(15) 0.0038(11) -0.0121(13) 0.0006(12)
C11 0.0287(13) 0.0335(14) 0.0277(14) -0.0075(11) 0.0096(11) -0.0029(10)

loop_
_atom_type_symbol
_atom_type_description
_atom_type_scat_dispersion_real
_atom_type_scat_dispersion_imag
_atom_type_scat_source
C C 0.0033 0.0016 'International Tables Vol C Tables 4.2.6.8 and 6.1.1.4'
H H 0.0000 0.0000 'International Tables Vol C Tables 4.2.6.8 and 6.1.1.4'
N N 0.0061 0.0033 'International Tables Vol C Tables 4.2.6.8 and 6.1.1.4'
F F 0.0171 0.0103 'International Tables Vol C Tables 4.2.6.8 and 6.1.1.4'
P P 0.1023 0.0942 'International Tables Vol C Tables 4.2.6.8 and 6.1.1.4'

loop_
_geom_angle_atom_site_label_1
_geom_angle_atom_site_label_2
_geom_angle_atom_site_label_3
_geom_angle
F3 P1 F1 90.00(12)
F3 P1 F4 178.77(12)
F1 P1 F4 91.17(12)
F3 P1 F6 89.81(11)
F1 P1 F6 179.79(12)
F4 P1 F6 89.02(10)
F3 P1 F5 90.33(9)
F1 P1 F5 89.62(9)
F4 P1 F5 89.28(9)
F6 P1 F5 90.46(9)
F3 P1 F2 91.14(10)
F1 P1 F2 90.10(9)
F4 P1 F2 89.25(9)
F6 P1 F2 89.83(9)
F5 P1 F2 178.50(9)
C1 N1 C3 108.47(18)
C1 N1 C11 125.3(2)
C3 N1 C11 126.2(2)
C1 N2 C2 108.60(18)
C1 N2 C7 125.45(19)
C2 N2 C7 125.89(18)
N2 C1 N1 108.5(2)
N2 C1 H1 125.8
N1 C1 H1 125.8
C3 C2 N2 107.0(2)
C3 C2 H2 126.5
N2 C2 H2 126.5
C2 C3 N1 107.4(2)
C2 C3 H3 126.3
N1 C3 H3 126.3
N3 C4 C5 178.9(3)
C4 C5 C6 112.79(19)
C4 C5 H5A 109.0
C6 C5 H5A 109.0
C4 C5 H5B 109.0
C6 C5 H5B 109.0
H5A C5 H5B 107.8
C7 C6 C5 111.55(17)
C7 C6 H6A 109.3
C5 C6 H6A 109.3
C7 C6 H6B 109.3
C5 C6 H6B 109.3
H6A C6 H6B 108.0
N2 C7 C6 110.59(16)
N2 C7 H7A 109.5
C6 C7 H7A 109.5
N2 C7 H7B 109.5
C6 C7 H7B 109.5
H7A C7 H7B 108.1
N4 C8 C9 177.4(4)
C8 C9 C10 113.0(3)
C8 C9 H9A 109.0
C10 C9 H9A 109.0
C8 C9 H9B 109.0
C10 C9 H9B 109.0
H9A C9 H9B 107.8
C11 C10 C9 113.9(2)
C11 C10 H10A 108.8
C9 C10 H10A 108.8
C11 C10 H10B 108.8
C9 C10 H10B 108.8
H10A C10 H10B 107.7
N1 C11 C10 113.0(2)
N1 C11 H11A 109.0
C10 C11 H11A 109.0
N1 C11 H11B 109.0
C10 C11 H11B 109.0
H11A C11 H11B 107.8

loop_
_geom_bond_atom_site_label_1
_geom_bond_atom_site_label_2
_geom_bond_distance
P1 F3 1.5800(16)
P1 F1 1.5841(19)
P1 F4 1.5893(16)
P1 F6 1.5924(17)
P1 F5 1.6001(14)
P1 F2 1.6060(15)
N1 C1 1.335(3)
N1 C3 1.374(3)
N1 C11 1.478(3)
N2 C1 1.331(3)
N2 C2 1.379(3)
N2 C7 1.474(3)
N3 C4 1.145(3)
N4 C8 1.129(5)
C1 H1 0.9500
C2 C3 1.349(3)
C2 H2 0.9500
C3 H3 0.9500
C4 C5 1.466(4)
C5 C6 1.538(3)
C5 H5A 0.9900
C5 H5B 0.9900
C6 C7 1.522(3)
C6 H6A 0.9900
C6 H6B 0.9900
C7 H7A 0.9900
C7 H7B 0.9900
C8 C9 1.452(5)
C9 C10 1.522(4)
C9 H9A 0.9900
C9 H9B 0.9900
C10 C11 1.509(4)
C10 H10A 0.9900
C10 H10B 0.9900
C11 H11A 0.9900
C11 H11B 0.9900

loop_
_geom_torsion_atom_site_label_1
_geom_torsion_atom_site_label_2
_geom_torsion_atom_site_label_3
_geom_torsion_atom_site_label_4
_geom_torsion
C2 N2 C1 N1 0.5(2)
C7 N2 C1 N1 177.69(18)
C3 N1 C1 N2 -0.4(2)
C11 N1 C1 N2 -176.91(19)
C1 N2 C2 C3 -0.4(2)
C7 N2 C2 C3 -177.58(18)
N2 C2 C3 N1 0.2(2)
C1 N1 C3 C2 0.1(2)
C11 N1 C3 C2 176.6(2)
N3 C4 C5 C6 -41(15)
C4 C5 C6 C7 -74.0(3)
C1 N2 C7 C6 -100.3(2)
C2 N2 C7 C6 76.4(3)
C5 C6 C7 N2 -176.30(19)
N4 C8 C9 C10 26(9)
C8 C9 C10 C11 65.3(3)
C1 N1 C11 C10 -114.5(3)
C3 N1 C11 C10 69.7(3)
C9 C10 C11 N1 70.9(3)

loop_
_cod_related_entry_id
_cod_related_entry_database
_cod_related_entry_code
1 ChemSpider 21157916
